data_7049450
loop_
_publ_author_name
'Parasar, Devaborniny'
'Jayaratna, Naleen B.'
'Mu\~noz-Castro, Alvaro'
'Conway, Allison E.'
'Mykhailiuk, Pavel K.'
'Dias, H. V. Rasika'

_publ_section_title
;
 Carbonyl complexes of copper(i) stabilized by bridging fluorinated
 pyrazolates and halide ions.
;
_journal_issue 19
_journal_name_full 'Dalton transactions (Cambridge, England : 2003)'
_journal_page_first 6358
_journal_page_last 6371
_journal_paper_doi 10.1039/c9dt00486f
_journal_volume 48
_journal_year 2019
_chemical_formula_moiety 'C14 H3 Cl2 Cu2 F12 N5 O2'
_chemical_formula_sum 'C14 H3 Cl2 Cu2 F12 N5 O2'
_chemical_formula_weight 699.19
_space_group_crystal_system monoclinic
_space_group_IT_number 14
_space_group_name_Hall '-P 2ybc'
_space_group_name_H-M_alt 'P 1 21/c 1'
_symmetry_space_group_name_Hall '-P 2ybc'
_symmetry_space_group_name_H-M 'P 1 21/c 1'
_atom_sites_solution_hydrogens geom
_atom_sites_solution_primary dual
_audit_creation_date 2018-10-29
_audit_creation_method
;
Olex2 1.2
(compiled 2018.05.29 svn.r3508 for OlexSys, GUI svn.r5506)
;
_audit_update_record
;
2019-01-31 deposited with the CCDC.    2019-03-25 downloaded from the CCDC.
;
_cell_angle_alpha 90
_cell_angle_beta 100.863(3)
_cell_angle_gamma 90
_cell_formula_units_Z 4
_cell_length_a 12.1154(17)
_cell_length_b 9.6123(13)
_cell_length_c 19.084(3)
_cell_measurement_reflns_used 9165
_cell_measurement_temperature 100(2)
_cell_measurement_theta_max 30.53
_cell_measurement_theta_min 3.01
_cell_volume 2182.6(5)
_computing_cell_refinement 'SAINT v8.37A (Bruker, 2015)'
_computing_data_reduction 'SAINT v8.37A (Bruker, 2015)'
_computing_molecular_graphics 'Olex2 (Dolomanov et al., 2009)'
_computing_publication_material 'Olex2 (Dolomanov et al., 2009)'
_computing_structure_refinement 'ShelXL (Sheldrick, 2015)'
_computing_structure_solution 'ShelXT (Sheldrick, 2015)'
_diffrn_ambient_temperature 100.02
_diffrn_detector_area_resol_mean 8
_diffrn_measured_fraction_theta_full 0.990
_diffrn_measured_fraction_theta_max 0.993
_diffrn_measurement_device_type 'Bruker D8 Quest with a Photon 100 CMOS detector'
_diffrn_measurement_method '\f and \w scans'
_diffrn_radiation_monochromator graphite
_diffrn_radiation_type MoK\a
_diffrn_radiation_wavelength 0.71073
_diffrn_reflns_av_R_equivalents 0.0199
_diffrn_reflns_av_unetI/netI 0.0159
_diffrn_reflns_Laue_measured_fraction_full 0.990
_diffrn_reflns_Laue_measured_fraction_max 0.993
_diffrn_reflns_limit_h_max 17
_diffrn_reflns_limit_h_min -17
_diffrn_reflns_limit_k_max 13
_diffrn_reflns_limit_k_min -13
_diffrn_reflns_limit_l_max 27
_diffrn_reflns_limit_l_min -27
_diffrn_reflns_number 30516
_diffrn_reflns_point_group_measured_fraction_full 0.990
_diffrn_reflns_point_group_measured_fraction_max 0.993
_diffrn_reflns_theta_full 25.242
_diffrn_reflns_theta_max 30.550
_diffrn_reflns_theta_min 3.036
_diffrn_source 'sealed tube'
_diffrn_standards_number 0
_exptl_absorpt_coefficient_mu 2.320
_exptl_absorpt_correction_T_max 0.4330
_exptl_absorpt_correction_T_min 0.3900
_exptl_absorpt_correction_type multi-scan
_exptl_absorpt_process_details
'SADABS-2016/2 (Bruker,2016/2) was used for absorption correction. wR2(int) was 0.0428 before and 0.0353 after correction. The Ratio of minimum to maximum transmission is 0.9007. The \l/2 correction factor is Not present.'
_exptl_crystal_colour colourless
_exptl_crystal_colour_primary colourless
_exptl_crystal_density_diffrn 2.128
_exptl_crystal_description needle
_exptl_crystal_F_000 1352
_exptl_crystal_size_max 0.223
_exptl_crystal_size_mid 0.187
_exptl_crystal_size_min 0.181
_refine_diff_density_max 0.544
_refine_diff_density_min -0.388
_refine_diff_density_rms 0.072
_refine_ls_extinction_method none
_refine_ls_goodness_of_fit_ref 1.070
_refine_ls_hydrogen_treatment constr
_refine_ls_matrix_type full
_refine_ls_number_parameters 335
_refine_ls_number_reflns 6650
_refine_ls_number_restraints 0
_refine_ls_restrained_S_all 1.070
_refine_ls_R_factor_all 0.0297
_refine_ls_R_factor_gt 0.0259
_refine_ls_shift/su_max 0.001
_refine_ls_shift/su_mean 0.000
_refine_ls_structure_factor_coef Fsqd
_refine_ls_weighting_details 'w=1/[\s^2^(Fo^2^)+(0.0205P)^2^+2.8352P] where P=(Fo^2^+2Fc^2^)/3'
_refine_ls_weighting_scheme calc
_refine_ls_wR_factor_gt 0.0632
_refine_ls_wR_factor_ref 0.0648
_reflns_Friedel_coverage 0.000
_reflns_number_gt 6069
_reflns_number_total 6650
_reflns_threshold_expression 'I > 2\s(I)'
_cod_data_source_file c9dt00486f2.cif
_cod_data_source_block rad115_0m_a
_cod_depositor_comments 'Adding full bibliography for 7049446--7049452.cif.'
_cod_database_code 7049450
_shelx_shelxl_version_number 2017/1
_shelx_space_group_comment
;
The symmetry employed for this shelxl refinement is uniquely defined
by the following loop, which should always be used as a source of
symmetry information in preference to the above space-group names.
They are only intended as comments.
;
_shelx_estimated_absorpt_t_max 0.679
_shelx_estimated_absorpt_t_min 0.626
_olex2_refinement_description
;
1. Fixed Uiso
 At 1.5 times of:
  All C(H,H,H) groups
2.a Idealised Me refined as rotating group:
 C13(H13A,H13B,H13C)
;
_olex2_submission_special_instructions 'No special instructions were received'

loop_
_space_group_symop_operation_xyz
'x, y, z'
'-x, y+1/2, -z+1/2'
'-x, -y, -z'
'x, -y-1/2, z-1/2'

loop_
_atom_site_label
_atom_site_type_symbol
_atom_site_fract_x
_atom_site_fract_y
_atom_site_fract_z
_atom_site_U_iso_or_equiv
_atom_site_adp_type
_atom_site_occupancy
_atom_site_site_symmetry_order
_atom_site_calc_flag
_atom_site_refinement_flags_posn
Cu1 Cu 0.75650(2) 0.31533(2) 0.69879(2) 0.01639(5) Uani 1 1 d .
Cu2 Cu 0.69110(2) 0.63681(2) 0.69246(2) 0.01873(5) Uani 1 1 d .
Cl1 Cl 0.30826(4) 0.35453(5) 0.51868(3) 0.02726(9) Uani 1 1 d .
Cl2 Cl 1.09791(4) 0.59964(5) 0.57029(2) 0.02579(9) Uani 1 1 d .
F1 F 0.62304(10) 0.09543(13) 0.58740(8) 0.0392(3) Uani 1 1 d .
F2 F 0.50557(18) 0.08378(14) 0.65783(8) 0.0555(5) Uani 1 1 d .
F3 F 0.44688(10) 0.09176(13) 0.54496(8) 0.0371(3) Uani 1 1 d .
F4 F 0.34340(10) 0.66738(13) 0.52936(7) 0.0317(3) Uani 1 1 d .
F5 F 0.37282(11) 0.69070(14) 0.64319(7) 0.0349(3) Uani 1 1 d .
F6 F 0.49696(10) 0.75989(12) 0.58393(8) 0.0341(3) Uani 1 1 d .
F7 F 0.92169(11) 0.20072(13) 0.58958(7) 0.0356(3) Uani 1 1 d .
F8 F 1.03226(12) 0.23403(14) 0.68930(7) 0.0371(3) Uani 1 1 d .
F9 F 1.08416(12) 0.29095(14) 0.59160(9) 0.0439(4) Uani 1 1 d .
F10 F 0.80549(9) 0.86340(12) 0.62430(7) 0.0283(2) Uani 1 1 d .
F11 F 0.92570(11) 0.84705(13) 0.55473(6) 0.0303(3) Uani 1 1 d .
F12 F 0.98309(10) 0.87191(12) 0.66731(6) 0.0306(3) Uani 1 1 d .
O1 O 0.82782(14) 0.03748(16) 0.75360(8) 0.0365(4) Uani 1 1 d .
O2 O 0.6200(2) 0.87223(18) 0.77139(11) 0.0536(5) Uani 1 1 d .
N1 N 0.60553(11) 0.36703(14) 0.64159(7) 0.0159(2) Uani 1 1 d .
N2 N 0.57886(11) 0.50395(14) 0.63892(8) 0.0163(2) Uani 1 1 d .
N3 N 0.85650(11) 0.44861(15) 0.65816(7) 0.0164(2) Uani 1 1 d .
N4 N 0.83072(11) 0.58580(14) 0.65707(7) 0.0157(2) Uani 1 1 d .
N5 N 0.74550(14) 0.4544(2) 0.78881(9) 0.0283(3) Uani 1 1 d .
C1 C 0.51965(13) 0.29728(17) 0.60156(8) 0.0161(3) Uani 1 1 d .
C2 C 0.43557(13) 0.38986(18) 0.57181(8) 0.0167(3) Uani 1 1 d .
C3 C 0.47703(13) 0.51951(17) 0.59706(9) 0.0162(3) Uani 1 1 d .
C4 C 0.52391(15) 0.14270(19) 0.59764(10) 0.0227(3) Uani 1 1 d .
C5 C 0.42316(14) 0.65869(18) 0.58825(10) 0.0213(3) Uani 1 1 d .
C6 C 0.94875(13) 0.43239(18) 0.62891(9) 0.0178(3) Uani 1 1 d .
C7 C 0.98413(13) 0.56080(18) 0.60818(9) 0.0179(3) Uani 1 1 d .
C8 C 0.90689(13) 0.65435(17) 0.62689(8) 0.0162(3) Uani 1 1 d .
C9 C 0.99694(15) 0.29014(19) 0.62480(10) 0.0232(3) Uani 1 1 d .
C10 C 0.90482(14) 0.80854(18) 0.61879(9) 0.0192(3) Uani 1 1 d .
C11 C 0.80000(15) 0.14361(19) 0.73311(9) 0.0222(3) Uani 1 1 d .
C12 C 0.76651(14) 0.46505(18) 0.84944(9) 0.0195(3) Uani 1 1 d .
C13 C 0.79485(17) 0.4778(2) 0.92650(10) 0.0274(4) Uani 1 1 d .
H13A H 0.785565 0.574702 0.940200 0.041 Uiso 1 1 calc GR
H13B H 0.873047 0.449141 0.943083 0.041 Uiso 1 1 calc GR
H13C H 0.745071 0.418023 0.948267 0.041 Uiso 1 1 calc GR
C14 C 0.65041(18) 0.7843(2) 0.74158(11) 0.0280(4) Uani 1 1 d .

loop_
_atom_site_aniso_label
_atom_site_aniso_U_11
_atom_site_aniso_U_22
_atom_site_aniso_U_33
_atom_site_aniso_U_23
_atom_site_aniso_U_13
_atom_site_aniso_U_12
Cu1 0.01516(9) 0.01438(9) 0.01926(9) 0.00077(7) 0.00235(7) 0.00066(7)
Cu2 0.01538(9) 0.01488(9) 0.02648(11) -0.00578(7) 0.00534(7) -0.00108(7)
Cl1 0.01562(17) 0.0331(2) 0.0299(2) -0.00769(17) -0.00398(15) 0.00011(15)
Cl2 0.01917(18) 0.0335(2) 0.0275(2) 0.00527(17) 0.01155(15) 0.00019(16)
F1 0.0232(6) 0.0227(6) 0.0683(9) -0.0164(6) 0.0000(6) 0.0052(5)
F2 0.1090(14) 0.0202(6) 0.0439(8) 0.0052(6) 0.0310(9) -0.0068(8)
F3 0.0275(6) 0.0249(6) 0.0532(8) -0.0177(5) -0.0068(5) -0.0035(5)
F4 0.0264(6) 0.0326(6) 0.0330(6) 0.0065(5) -0.0025(5) 0.0102(5)
F5 0.0412(7) 0.0331(6) 0.0348(6) 0.0005(5) 0.0185(5) 0.0175(5)
F6 0.0259(6) 0.0182(5) 0.0583(8) 0.0079(5) 0.0079(5) 0.0014(4)
F7 0.0408(7) 0.0226(6) 0.0418(7) -0.0092(5) 0.0034(6) 0.0009(5)
F8 0.0457(7) 0.0346(7) 0.0289(6) 0.0064(5) 0.0017(5) 0.0207(6)
F9 0.0429(7) 0.0331(7) 0.0666(10) 0.0038(6) 0.0384(7) 0.0121(6)
F10 0.0232(5) 0.0191(5) 0.0439(7) 0.0013(5) 0.0095(5) 0.0015(4)
F11 0.0402(7) 0.0281(6) 0.0237(5) 0.0105(4) 0.0092(5) 0.0017(5)
F12 0.0306(6) 0.0256(6) 0.0310(6) -0.0002(5) -0.0064(5) -0.0117(5)
O1 0.0468(9) 0.0230(7) 0.0341(8) 0.0035(6) -0.0066(7) 0.0063(6)
O2 0.0888(15) 0.0291(8) 0.0554(11) -0.0142(8) 0.0457(11) -0.0021(9)
N1 0.0150(6) 0.0137(6) 0.0189(6) -0.0013(5) 0.0025(5) -0.0001(5)
N2 0.0141(6) 0.0137(6) 0.0214(6) -0.0004(5) 0.0039(5) 0.0005(5)
N3 0.0148(6) 0.0167(6) 0.0180(6) -0.0013(5) 0.0035(5) 0.0004(5)
N4 0.0135(6) 0.0161(6) 0.0169(6) -0.0014(5) 0.0014(5) -0.0010(5)
N5 0.0233(7) 0.0394(9) 0.0229(7) -0.0055(7) 0.0059(6) -0.0089(7)
C1 0.0151(7) 0.0159(7) 0.0179(7) -0.0023(5) 0.0044(5) -0.0016(5)
C2 0.0121(6) 0.0215(8) 0.0166(7) -0.0028(6) 0.0026(5) -0.0009(5)
C3 0.0136(6) 0.0180(7) 0.0180(7) 0.0005(5) 0.0057(5) 0.0013(5)
C4 0.0227(8) 0.0176(7) 0.0269(8) -0.0054(6) 0.0024(6) -0.0023(6)
C5 0.0182(7) 0.0214(8) 0.0253(8) 0.0027(6) 0.0066(6) 0.0047(6)
C6 0.0161(7) 0.0211(8) 0.0163(7) -0.0007(6) 0.0033(5) 0.0020(6)
C7 0.0138(6) 0.0244(8) 0.0158(7) 0.0007(6) 0.0034(5) -0.0003(6)
C8 0.0148(6) 0.0180(7) 0.0149(6) -0.0001(5) 0.0004(5) -0.0016(5)
C9 0.0232(8) 0.0232(8) 0.0247(8) 0.0002(6) 0.0082(6) 0.0046(6)
C10 0.0172(7) 0.0198(7) 0.0196(7) 0.0015(6) 0.0011(6) -0.0038(6)
C11 0.0225(8) 0.0219(8) 0.0199(7) -0.0006(6) -0.0015(6) 0.0002(6)
C12 0.0179(7) 0.0179(7) 0.0229(8) -0.0034(6) 0.0040(6) -0.0013(6)
C13 0.0321(9) 0.0297(9) 0.0188(8) -0.0040(7) 0.0009(7) 0.0002(7)
C14 0.0385(10) 0.0201(8) 0.0299(9) -0.0027(7) 0.0182(8) -0.0042(7)

loop_
_atom_type_symbol
_atom_type_description
_atom_type_scat_dispersion_real
_atom_type_scat_dispersion_imag
_atom_type_scat_source
C C 0.0033 0.0016 'International Tables Vol C Tables 4.2.6.8 and 6.1.1.4'
H H 0.0000 0.0000 'International Tables Vol C Tables 4.2.6.8 and 6.1.1.4'
Cl Cl 0.1484 0.1585 'International Tables Vol C Tables 4.2.6.8 and 6.1.1.4'
Cu Cu 0.3201 1.2651 'International Tables Vol C Tables 4.2.6.8 and 6.1.1.4'
F F 0.0171 0.0103 'International Tables Vol C Tables 4.2.6.8 and 6.1.1.4'
N N 0.0061 0.0033 'International Tables Vol C Tables 4.2.6.8 and 6.1.1.4'
O O 0.0106 0.0060 'International Tables Vol C Tables 4.2.6.8 and 6.1.1.4'

loop_
_geom_angle_atom_site_label_1
_geom_angle_atom_site_label_2
_geom_angle_atom_site_label_3
_geom_angle
N1 Cu1 N3 100.69(6)
N1 Cu1 N5 95.22(6)
N3 Cu1 N5 92.48(6)
C11 Cu1 N1 126.40(7)
C11 Cu1 N3 124.16(7)
C11 Cu1 N5 109.07(8)
N4 Cu2 N2 102.02(6)
C14 Cu2 N2 122.47(8)
C14 Cu2 N4 134.03(8)
N2 N1 Cu1 116.58(10)
C1 N1 Cu1 135.40(11)
C1 N1 N2 108.00(13)
N1 N2 Cu2 117.84(10)
C3 N2 Cu2 133.73(11)
C3 N2 N1 108.41(13)
N4 N3 Cu1 118.11(10)
C6 N3 Cu1 133.67(12)
C6 N3 N4 108.22(13)
N3 N4 Cu2 116.19(10)
C8 N4 Cu2 135.72(12)
C8 N4 N3 107.94(13)
C12 N5 Cu1 144.17(17)
N1 C1 C2 109.93(14)
N1 C1 C4 119.63(15)
C2 C1 C4 130.37(15)
C1 C2 Cl1 128.57(13)
C1 C2 C3 104.03(14)
C3 C2 Cl1 127.38(13)
N2 C3 C2 109.62(14)
N2 C3 C5 120.11(15)
C2 C3 C5 130.10(15)
F1 C4 F2 106.39(17)
F1 C4 C1 112.85(15)
F2 C4 C1 111.52(15)
F3 C4 F1 106.69(15)
F3 C4 F2 106.68(16)
F3 C4 C1 112.29(15)
F4 C5 F5 106.17(14)
F4 C5 C3 112.55(15)
F5 C5 C3 111.87(14)
F6 C5 F4 106.77(15)
F6 C5 F5 106.81(15)
F6 C5 C3 112.25(14)
N3 C6 C7 109.85(14)
N3 C6 C9 119.32(15)
C7 C6 C9 130.82(15)
C6 C7 Cl2 129.04(13)
C6 C7 C8 104.04(14)
C8 C7 Cl2 126.90(13)
N4 C8 C7 109.95(14)
N4 C8 C10 122.07(15)
C7 C8 C10 127.96(15)
F7 C9 F8 105.81(16)
F7 C9 C6 112.21(15)
F8 C9 C6 112.38(15)
F9 C9 F7 106.96(16)
F9 C9 F8 107.18(16)
F9 C9 C6 111.89(15)
F10 C10 F11 106.80(14)
F10 C10 F12 107.26(15)
F10 C10 C8 112.47(14)
F11 C10 C8 111.43(14)
F12 C10 F11 105.84(14)
F12 C10 C8 112.61(14)
O1 C11 Cu1 179.01(19)
N5 C12 C13 179.2(2)
O2 C14 Cu2 176.4(2)

loop_
_geom_bond_atom_site_label_1
_geom_bond_atom_site_label_2
_geom_bond_distance
Cu1 N1 2.0078(14)
Cu1 N3 2.0160(14)
Cu1 N5 2.2008(17)
Cu1 C11 1.8169(18)
Cu2 N2 2.0000(14)
Cu2 N4 1.9971(14)
Cu2 C14 1.8184(19)
Cl1 C2 1.7126(16)
Cl2 C7 1.7141(16)
F1 C4 1.332(2)
F2 C4 1.336(2)
F3 C4 1.330(2)
F4 C5 1.340(2)
F5 C5 1.344(2)
F6 C5 1.334(2)
F7 C9 1.338(2)
F8 C9 1.338(2)
F9 C9 1.331(2)
F10 C10 1.336(2)
F11 C10 1.346(2)
F12 C10 1.3404(19)
O1 C11 1.121(2)
O2 C14 1.119(2)
N1 N2 1.3539(19)
N1 C1 1.348(2)
N2 C3 1.346(2)
N3 N4 1.3544(19)
N3 C6 1.349(2)
N4 C8 1.348(2)
N5 C12 1.142(2)
C1 C2 1.391(2)
C1 C4 1.489(2)
C2 C3 1.395(2)
C3 C5 1.484(2)
C6 C7 1.388(2)
C6 C9 1.495(2)
C7 C8 1.392(2)
C8 C10 1.490(2)
C12 C13 1.451(2)
